data_4331867
loop_
_publ_author_name
'Seo, Joobeom'
'Song, Mi Ryoung'
'Lee, Ji-Eun'
'Lee, So Young'
'Yoon, Il'
'Park, Ki-Min'
'Kim, Jineun'
'Jung, Jong Hwa'
'Park, Sung Bae'
'Lee, Shim Sung'

_publ_section_title
;
 Exo-Coordination-Based Supramolecular Silver(I) Complexes of S2O
 Macrocycles:&#x00A0; Effect of Ligand Isomerism on the Structural
 Diversity
;
_journal_issue 3
_journal_name_full 'Inorganic Chemistry'
_journal_page_first 952
_journal_page_last 954
_journal_paper_doi 10.1021/ic051764o
_journal_volume 45
_journal_year 2006
_chemical_formula_sum 'C12 H16 Ag F6 O P S2'
_chemical_formula_weight 493.21
_chemical_name_systematic
; 
 ? 
;
_space_group_IT_number 14
_symmetry_cell_setting monoclinic
_symmetry_space_group_name_Hall '-P 2ybc'
_symmetry_space_group_name_H-M 'P 1 21/c 1'
_atom_sites_solution_hydrogens geom
_atom_sites_solution_primary direct
_atom_sites_solution_secondary difmap
_audit_creation_method SHELXTL
_cell_angle_alpha 90.00
_cell_angle_beta 98.6780(10)
_cell_angle_gamma 90.00
_cell_formula_units_Z 4
_cell_length_a 7.4918(3)
_cell_length_b 23.7428(11)
_cell_length_c 9.1379(4)
_cell_measurement_reflns_used 3462
_cell_measurement_temperature 173(2)
_cell_measurement_theta_max 27.00
_cell_measurement_theta_min 1.72
_cell_volume 1606.81(12)
_computing_cell_refinement 'Bruker SMART'
_computing_data_collection 'Bruker SMART'
_computing_data_reduction 'Bruker SHELXTL'
_computing_molecular_graphics 'Bruker SHELXTL'
_computing_publication_material 'Bruker SHELXTL'
_computing_structure_refinement 'Bruker SHELXTL'
_computing_structure_solution 'Bruker SHELXTL'
_diffrn_ambient_temperature 173(2)
_diffrn_measured_fraction_theta_full 0.985
_diffrn_measured_fraction_theta_max 0.985
_diffrn_measurement_device_type 'CCD area detector'
_diffrn_measurement_method 'phi and omega scans'
_diffrn_radiation_monochromator graphite
_diffrn_radiation_source 'sealed tube'
_diffrn_radiation_type MoK\a
_diffrn_radiation_wavelength 0.71073
_diffrn_reflns_av_R_equivalents 0.0693
_diffrn_reflns_av_sigmaI/netI 0.0525
_diffrn_reflns_limit_h_max 9
_diffrn_reflns_limit_h_min -9
_diffrn_reflns_limit_k_max 20
_diffrn_reflns_limit_k_min -29
_diffrn_reflns_limit_l_max 11
_diffrn_reflns_limit_l_min -11
_diffrn_reflns_number 9782
_diffrn_reflns_theta_full 27.00
_diffrn_reflns_theta_max 27.00
_diffrn_reflns_theta_min 1.72
_exptl_absorpt_coefficient_mu 1.674
_exptl_absorpt_correction_type none
_exptl_crystal_colour colorless
_exptl_crystal_density_diffrn 2.039
_exptl_crystal_density_method 'not measured'
_exptl_crystal_description block
_exptl_crystal_F_000 976
_exptl_crystal_size_max 0.30
_exptl_crystal_size_mid 0.30
_exptl_crystal_size_min 0.20
_refine_diff_density_max 0.922
_refine_diff_density_min -0.770
_refine_diff_density_rms 0.109
_refine_ls_extinction_method none
_refine_ls_goodness_of_fit_ref 1.109
_refine_ls_hydrogen_treatment constr
_refine_ls_matrix_type full
_refine_ls_number_parameters 208
_refine_ls_number_reflns 3462
_refine_ls_number_restraints 0
_refine_ls_restrained_S_all 1.109
_refine_ls_R_factor_all 0.0475
_refine_ls_R_factor_gt 0.0370
_refine_ls_shift/su_max 0.001
_refine_ls_shift/su_mean 0.000
_refine_ls_structure_factor_coef Fsqd
_refine_ls_weighting_details 'calc w=1/[\s^2^(Fo^2^)+(0.0271P)^2^+0.9716P] where P=(Fo^2^+2Fc^2^)/3'
_refine_ls_weighting_scheme calc
_refine_ls_wR_factor_gt 0.0743
_refine_ls_wR_factor_ref 0.0786
_reflns_number_gt 2870
_reflns_number_total 3462
_reflns_threshold_expression >2sigma(I)
_cod_data_source_file ic051764osup1.cif
_cod_data_source_block Compound2a
_cod_depositor_comments
;
The following automatic conversions were performed:

'_symmetry_cell_setting' value 'Monoclinic' changed to 'monoclinic'
according to /home/saulius/struct/CIF-dictionaries/cif_core.dic
dictionary named 'cif_core.dic' version 2.4.2 from 2011-04-26.

Automatic conversion script
Id: cif_fix_values 1891 2012-01-12 08:04:46Z andrius 
;
_cod_original_sg_symbol_H-M P2(1)/c
_cod_database_code 4331867

loop_
_symmetry_equiv_pos_as_xyz
'x, y, z'
'-x, y+1/2, -z+1/2'
'-x, -y, -z'
'x, -y-1/2, z-1/2'

loop_
_atom_site_label
_atom_site_type_symbol
_atom_site_fract_x
_atom_site_fract_y
_atom_site_fract_z
_atom_site_U_iso_or_equiv
_atom_site_adp_type
_atom_site_occupancy
_atom_site_symmetry_multiplicity
_atom_site_calc_flag
_atom_site_refinement_flags
Ag1 Ag 0.31913(4) 0.339360(11) 0.51071(3) 0.02848(10) Uani 1 1 d .
S1 S 0.30184(12) 0.44038(3) 0.55560(9) 0.02266(18) Uani 1 1 d .
O1 O 0.5327(3) 0.35196(10) 0.7503(3) 0.0257(5) Uani 1 1 d .
C8 C 0.4993(5) 0.45153(14) 0.6953(4) 0.0240(7) Uani 1 1 d .
H8A H 0.6054 0.4557 0.6434 0.029 Uiso 1 1 calc R
H8B H 0.4832 0.4878 0.7450 0.029 Uiso 1 1 calc R
C1 C 0.0978(4) 0.37488(14) 0.8175(3) 0.0198(7) Uani 1 1 d .
H1A H 0.0600 0.3523 0.7326 0.024 Uiso 1 1 calc R
C7 C 0.1099(5) 0.45839(14) 0.6504(4) 0.0248(7) Uani 1 1 d .
H7A H 0.1034 0.4999 0.6594 0.030 Uiso 1 1 calc R
H7B H -0.0029 0.4456 0.5888 0.030 Uiso 1 1 calc R
C2 C 0.1297(4) 0.35010(13) 0.9567(4) 0.0198(7) Uani 1 1 d .
C6 C 0.1209(4) 0.43279(14) 0.8018(4) 0.0213(7) Uani 1 1 d .
C5 C 0.1648(5) 0.46621(15) 0.9263(4) 0.0247(7) Uani 1 1 d .
H5A H 0.1771 0.5058 0.9160 0.030 Uiso 1 1 calc R
C3 C 0.1768(5) 0.38376(15) 1.0807(4) 0.0253(7) Uani 1 1 d .
H3A H 0.1994 0.3670 1.1761 0.030 Uiso 1 1 calc R
C9 C 0.5447(5) 0.40674(15) 0.8154(4) 0.0256(7) Uani 1 1 d .
H9A H 0.6685 0.4130 0.8683 0.031 Uiso 1 1 calc R
H9B H 0.4597 0.4097 0.8881 0.031 Uiso 1 1 calc R
C4 C 0.1909(5) 0.44185(15) 1.0660(4) 0.0270(8) Uani 1 1 d .
H4A H 0.2183 0.4648 1.1516 0.032 Uiso 1 1 calc R
C10 C 0.6156(4) 0.30884(15) 0.8473(4) 0.0246(7) Uani 1 1 d .
H10A H 0.7337 0.3230 0.8970 0.030 Uiso 1 1 calc R
H10B H 0.6395 0.2759 0.7865 0.030 Uiso 1 1 calc R
S2 S 0.29919(11) 0.25176(3) 0.88808(8) 0.01916(17) Uani 1 1 d .
C11 C 0.5072(4) 0.28911(14) 0.9651(3) 0.0207(7) Uani 1 1 d .
H11A H 0.4752 0.3222 1.0220 0.025 Uiso 1 1 calc R
H11B H 0.5832 0.2638 1.0347 0.025 Uiso 1 1 calc R
C12 C 0.1232(4) 0.28739(14) 0.9739(4) 0.0234(7) Uani 1 1 d .
H12A H 0.0032 0.2735 0.9279 0.028 Uiso 1 1 calc R
H12B H 0.1389 0.2779 1.0806 0.028 Uiso 1 1 calc R
P1 P -0.22742(12) 0.36197(4) 0.32600(9) 0.0235(2) Uani 1 1 d .
F6 F -0.1469(3) 0.31244(10) 0.2382(3) 0.0459(6) Uani 1 1 d .
F5 F -0.0395(3) 0.39472(11) 0.3435(3) 0.0490(7) Uani 1 1 d .
F4 F -0.2880(4) 0.39390(11) 0.1742(3) 0.0518(7) Uani 1 1 d .
F3 F -0.4175(3) 0.33029(10) 0.3087(3) 0.0435(6) Uani 1 1 d .
F2 F -0.3086(4) 0.41180(11) 0.4139(3) 0.0528(7) Uani 1 1 d .
F1 F -0.1646(4) 0.32990(13) 0.4777(3) 0.0636(8) Uani 1 1 d .

loop_
_atom_site_aniso_label
_atom_site_aniso_U_11
_atom_site_aniso_U_22
_atom_site_aniso_U_33
_atom_site_aniso_U_23
_atom_site_aniso_U_13
_atom_site_aniso_U_12
Ag1 0.03805(17) 0.01489(14) 0.03154(16) -0.00595(10) 0.00216(11) -0.00207(11)
S1 0.0366(5) 0.0138(4) 0.0172(4) 0.0019(3) 0.0030(3) -0.0013(3)
O1 0.0324(14) 0.0164(12) 0.0276(13) 0.0007(9) 0.0030(10) 0.0001(10)
C8 0.0324(19) 0.0168(17) 0.0230(17) -0.0026(12) 0.0049(14) -0.0074(14)
C1 0.0183(16) 0.0192(17) 0.0216(16) -0.0017(12) 0.0014(12) 0.0003(13)
C7 0.0344(19) 0.0180(17) 0.0221(17) 0.0031(13) 0.0049(14) 0.0040(14)
C2 0.0197(16) 0.0165(16) 0.0238(16) 0.0024(12) 0.0054(12) 0.0040(12)
C6 0.0205(16) 0.0178(17) 0.0248(17) 0.0043(13) 0.0011(13) 0.0048(13)
C5 0.0279(18) 0.0177(17) 0.0302(18) -0.0032(14) 0.0096(14) 0.0014(14)
C3 0.0289(18) 0.032(2) 0.0163(16) 0.0019(13) 0.0075(13) 0.0051(15)
C9 0.0291(18) 0.0207(18) 0.0258(17) -0.0014(13) 0.0000(14) -0.0021(14)
C4 0.0302(19) 0.0274(19) 0.0238(18) -0.0064(14) 0.0051(14) 0.0027(15)
C10 0.0204(17) 0.0229(18) 0.0299(18) 0.0037(14) 0.0021(13) 0.0033(14)
S2 0.0216(4) 0.0149(4) 0.0201(4) 0.0013(3) 0.0002(3) 0.0005(3)
C11 0.0188(16) 0.0183(17) 0.0231(16) 0.0013(13) -0.0031(12) -0.0004(13)
C12 0.0212(16) 0.0187(17) 0.0317(18) 0.0075(14) 0.0087(14) 0.0031(13)
P1 0.0266(5) 0.0220(5) 0.0221(4) -0.0036(3) 0.0047(3) -0.0029(4)
F6 0.0512(14) 0.0334(13) 0.0571(15) -0.0191(11) 0.0212(12) -0.0021(11)
F5 0.0338(13) 0.0603(17) 0.0538(15) -0.0258(13) 0.0096(11) -0.0153(12)
F4 0.0623(17) 0.0496(16) 0.0404(14) 0.0195(11) -0.0021(12) -0.0089(13)
F3 0.0401(13) 0.0376(14) 0.0568(15) -0.0065(11) 0.0199(11) -0.0154(11)
F2 0.0586(16) 0.0367(14) 0.0701(18) -0.0222(13) 0.0320(14) -0.0030(12)
F1 0.093(2) 0.0628(19) 0.0321(14) 0.0135(12) -0.0019(13) 0.0079(16)

loop_
_atom_type_symbol
_atom_type_description
_atom_type_scat_dispersion_real
_atom_type_scat_dispersion_imag
_atom_type_scat_source
C C 0.0033 0.0016 'International Tables Vol C Tables 4.2.6.8 and 6.1.1.4'
H H 0.0000 0.0000 'International Tables Vol C Tables 4.2.6.8 and 6.1.1.4'
O O 0.0106 0.0060 'International Tables Vol C Tables 4.2.6.8 and 6.1.1.4'
F F 0.0171 0.0103 'International Tables Vol C Tables 4.2.6.8 and 6.1.1.4'
P P 0.1023 0.0942 'International Tables Vol C Tables 4.2.6.8 and 6.1.1.4'
S S 0.1246 0.1234 'International Tables Vol C Tables 4.2.6.8 and 6.1.1.4'
Ag Ag -0.8971 1.1015 'International Tables Vol C Tables 4.2.6.8 and 6.1.1.4'

loop_
_geom_angle_atom_site_label_1
_geom_angle_atom_site_label_2
_geom_angle_atom_site_label_3
_geom_angle
_geom_angle_site_symmetry_1
_geom_angle_site_symmetry_3
S2 Ag1 S1 162.04(3) 4_565 .
S2 Ag1 O1 119.45(6) 4_565 .
S1 Ag1 O1 77.33(6) . .
C8 S1 C7 104.27(16) . .
C8 S1 Ag1 101.68(11) . .
C7 S1 Ag1 111.91(12) . .
C9 O1 C10 113.5(3) . .
C9 O1 Ag1 117.44(19) . .
C10 O1 Ag1 127.6(2) . .
C9 C8 S1 118.1(2) . .
C2 C1 C6 120.3(3) . .
C6 C7 S1 113.7(2) . .
C3 C2 C1 119.4(3) . .
C3 C2 C12 119.6(3) . .
C1 C2 C12 120.9(3) . .
C5 C6 C1 119.9(3) . .
C5 C6 C7 119.8(3) . .
C1 C6 C7 120.2(3) . .
C6 C5 C4 120.0(3) . .
C2 C3 C4 120.4(3) . .
O1 C9 C8 110.0(3) . .
C5 C4 C3 119.9(3) . .
O1 C10 C11 115.5(3) . .
C11 S2 C12 103.62(16) . .
C11 S2 Ag1 105.26(10) . 4_566
C12 S2 Ag1 102.18(11) . 4_566
C10 C11 S2 113.0(2) . .
C2 C12 S2 112.1(2) . .
F4 P1 F1 179.39(17) . .
F4 P1 F6 89.58(15) . .
F1 P1 F6 90.04(16) . .
F4 P1 F5 89.22(15) . .
F1 P1 F5 90.31(16) . .
F6 P1 F5 90.84(13) . .
F4 P1 F3 90.29(14) . .
F1 P1 F3 90.19(16) . .
F6 P1 F3 90.12(13) . .
F5 P1 F3 178.92(15) . .
F4 P1 F2 90.29(16) . .
F1 P1 F2 90.09(16) . .
F6 P1 F2 179.87(18) . .
F5 P1 F2 89.19(14) . .
F3 P1 F2 89.85(13) . .

loop_
_geom_bond_atom_site_label_1
_geom_bond_atom_site_label_2
_geom_bond_distance
_geom_bond_site_symmetry_2
Ag1 S2 2.4306(8) 4_565
Ag1 S1 2.4401(9) .
Ag1 O1 2.527(2) .
S1 C8 1.821(3) .
S1 C7 1.837(4) .
O1 C9 1.427(4) .
O1 C10 1.433(4) .
C8 C9 1.529(5) .
C1 C2 1.389(4) .
C1 C6 1.396(5) .
C7 C6 1.502(4) .
C2 C3 1.388(5) .
C2 C12 1.499(4) .
C6 C5 1.385(5) .
C5 C4 1.389(5) .
C3 C4 1.391(5) .
C10 C11 1.518(5) .
S2 C11 1.838(3) .
S2 C12 1.839(3) .
S2 Ag1 2.4306(8) 4_566
P1 F4 1.586(2) .
P1 F1 1.589(3) .
P1 F6 1.593(2) .
P1 F5 1.595(2) .
P1 F3 1.597(2) .
P1 F2 1.601(2) .
